data_4129326
loop_
_publ_author_name
'Zhao, Yanchuan'
'Swager, Timothy M.'

_publ_section_title
;
 Simultaneous chirality sensing of multiple amines by (19)F NMR.
;
_journal_issue 9
_journal_name_full 'Journal of the American Chemical Society'
_journal_page_first 3221
_journal_page_last 3224
_journal_paper_doi 10.1021/jacs.5b00556
_journal_volume 137
_journal_year 2015
_chemical_absolute_configuration ad
_chemical_formula_sum 'C27 H16 F12 N4 O4 Pd'
_chemical_formula_weight 794.84
_space_group_crystal_system orthorhombic
_space_group_IT_number 19
_space_group_name_Hall 'P 2ac 2ab'
_space_group_name_H-M_alt 'P 21 21 21'
_atom_sites_solution_hydrogens geom
_atom_sites_solution_primary direct
_atom_sites_solution_secondary difmap
_audit_creation_method SHELXL-2014/6
_cell_angle_alpha 90
_cell_angle_beta 90
_cell_angle_gamma 90
_cell_formula_units_Z 4
_cell_length_a 11.3535(4)
_cell_length_b 15.0535(5)
_cell_length_c 16.8302(6)
_cell_measurement_reflns_used 9123
_cell_measurement_temperature 100(2)
_cell_measurement_theta_max 33.15
_cell_measurement_theta_min 2.42
_cell_volume 2876.45(17)
_computing_cell_refinement 'SAINT 7.46A (Bruker-AXS, 2011)'
_computing_data_collection 'APEX2 v2011.4.0 (Bruker-AXS, 2011)'
_computing_data_reduction 'SAINT 7.46A (Bruker-AXS, 2011)'
_computing_molecular_graphics 'Bruker SHELXTL'
_computing_publication_material 'Bruker SHELXTL'
_computing_structure_refinement 'SHELXL-2014/6 (Sheldrick, 2014)'
_computing_structure_solution 'SHELXS-97 (Sheldrick, 2008)'
_diffrn_ambient_temperature 100(2)
_diffrn_detector_area_resol_mean 8.3
_diffrn_measured_fraction_theta_full 1.000
_diffrn_measured_fraction_theta_max 1.000
_diffrn_measurement_device_type 'Bruker Smart APEX2 CCD'
_diffrn_measurement_method '\f and \w scans'
_diffrn_radiation_type MoK\a
_diffrn_radiation_wavelength 0.71073
_diffrn_reflns_av_R_equivalents 0.0404
_diffrn_reflns_av_unetI/netI 0.0163
_diffrn_reflns_Laue_measured_fraction_full 1.000
_diffrn_reflns_Laue_measured_fraction_max 1.000
_diffrn_reflns_limit_h_max 17
_diffrn_reflns_limit_h_min -17
_diffrn_reflns_limit_k_max 23
_diffrn_reflns_limit_k_min -23
_diffrn_reflns_limit_l_max 25
_diffrn_reflns_limit_l_min -25
_diffrn_reflns_number 142987
_diffrn_reflns_point_group_measured_fraction_full 1.000
_diffrn_reflns_point_group_measured_fraction_max 1.000
_diffrn_reflns_theta_full 25.242
_diffrn_reflns_theta_max 33.141
_diffrn_reflns_theta_min 1.815
_diffrn_source 'I\mS micro-focus sealed tube, multilayer optics'
_exptl_absorpt_coefficient_mu 0.766
_exptl_absorpt_correction_T_max 0.4353
_exptl_absorpt_correction_T_min 0.3463
_exptl_absorpt_correction_type multi-scan
_exptl_absorpt_process_details 'SADABS (Sheldrick, 2009)'
_exptl_crystal_colour yellow
_exptl_crystal_density_diffrn 1.835
_exptl_crystal_density_method 'not measured'
_exptl_crystal_description plate
_exptl_crystal_F_000 1568
_exptl_crystal_size_max 0.575
_exptl_crystal_size_mid 0.415
_exptl_crystal_size_min 0.155
_refine_diff_density_max 0.417
_refine_diff_density_min -0.544
_refine_diff_density_rms 0.055
_refine_ls_abs_structure_details
; 
 Flack x determined using 4834 quotients [(I+)-(I-)]/[(I+)+(I-)] 
 (Parsons, Flack and Wagner, Acta Cryst. B69 (2013) 249-259). 
;
_refine_ls_abs_structure_Flack -0.006(3)
_refine_ls_extinction_method none
_refine_ls_goodness_of_fit_ref 1.067
_refine_ls_hydrogen_treatment constr
_refine_ls_matrix_type full
_refine_ls_number_parameters 464
_refine_ls_number_reflns 10953
_refine_ls_number_restraints 198
_refine_ls_restrained_S_all 1.077
_refine_ls_R_factor_all 0.0168
_refine_ls_R_factor_gt 0.0165
_refine_ls_shift/su_max 0.003
_refine_ls_shift/su_mean 0.000
_refine_ls_structure_factor_coef Fsqd
_refine_ls_weighting_details 'w=1/[\s^2^(Fo^2^)+(0.0222P)^2^+0.6408P] where P=(Fo^2^+2Fc^2^)/3'
_refine_ls_weighting_scheme calc
_refine_ls_wR_factor_gt 0.0427
_refine_ls_wR_factor_ref 0.0429
_reflns_Friedel_coverage 0.816
_reflns_Friedel_fraction_full 1.000
_reflns_Friedel_fraction_max 1.000
_reflns_number_gt 10827
_reflns_number_total 10953
_reflns_threshold_expression 'I > 2\s(I)'
_cod_data_source_file ja5b00556_si_003.cif
_cod_data_source_block X14202
_cod_database_code 4129326
_shelx_space_group_comment
; 
The symmetry employed for this shelxl refinement is uniquely defined 
by the following loop, which should always be used as a source of 
symmetry information in preference to the above space-group names. 
They are only intended as comments. 
;
_shelx_estimated_absorpt_t_min 0.667
_shelx_estimated_absorpt_t_max 0.891
_shelxl_version_number 2014/6

loop_
_space_group_symop_operation_xyz
'x, y, z'
'-x+1/2, -y, z+1/2'
'-x, y+1/2, -z+1/2'
'x+1/2, -y+1/2, -z'

loop_
_atom_site_label
_atom_site_type_symbol
_atom_site_fract_x
_atom_site_fract_y
_atom_site_fract_z
_atom_site_U_iso_or_equiv
_atom_site_adp_type
_atom_site_occupancy
_atom_site_site_symmetry_order
_atom_site_calc_flag
_atom_site_refinement_flags_posn
_atom_site_refinement_flags_adp
_atom_site_refinement_flags_occupancy
_atom_site_disorder_assembly
_atom_site_disorder_group
Pd1 Pd 0.66498(2) 0.46059(2) 0.33400(2) 0.01102(2) Uani 1 1 d . . . . .
O1 O 0.93791(11) 0.28864(8) 0.37478(8) 0.0236(2) Uani 1 1 d . . . . .
O2 O 0.33316(11) 0.37742(8) 0.39500(7) 0.0209(2) Uani 1 1 d . . . . .
N2 N 0.63901(11) 0.34626(8) 0.38284(7) 0.0125(2) Uani 1 1 d . . . . .
C1 C 0.84677(13) 0.33316(9) 0.37082(9) 0.0162(2) Uani 1 1 d . . . . .
C2 C 0.73249(13) 0.29534(10) 0.39931(8) 0.0142(2) Uani 1 1 d . . . . .
C3 C 0.71759(15) 0.21539(10) 0.43925(9) 0.0181(3) Uani 1 1 d . . . . .
H3 H 0.7832 0.1786 0.4512 0.022 Uiso 1 1 calc R U . . .
C4 C 0.60395(15) 0.19054(10) 0.46133(10) 0.0200(3) Uani 1 1 d . . . . .
H4 H 0.5916 0.1364 0.4891 0.024 Uiso 1 1 calc R U . . .
C5 C 0.50851(15) 0.24466(10) 0.44280(9) 0.0186(3) Uani 1 1 d . . . . .
H5 H 0.4307 0.2278 0.4571 0.022 Uiso 1 1 calc R U . . .
C6 C 0.52924(13) 0.32401(9) 0.40289(8) 0.0140(2) Uani 1 1 d . . . . .
C7 C 0.43808(13) 0.39187(10) 0.38021(9) 0.0149(2) Uani 1 1 d . . . . .
N4 N 0.69741(11) 0.58167(9) 0.28900(8) 0.0164(2) Uani 1 1 d . . . . .
C8 C 0.72542(13) 0.65062(11) 0.26787(10) 0.0189(3) Uani 1 1 d . . . . .
C9 C 0.76297(16) 0.73844(11) 0.24201(13) 0.0265(3) Uani 1 1 d . . . . .
H9A H 0.7491 0.7814 0.2847 0.040 Uiso 1 1 calc R U . . .
H9B H 0.7180 0.7559 0.1948 0.040 Uiso 1 1 calc R U . . .
H9C H 0.8471 0.7371 0.2291 0.040 Uiso 1 1 calc R U . . .
N1 N 0.83449(11) 0.41602(8) 0.34004(7) 0.01540(19) Uani 1 1 d . . . . .
C11 C 0.93978(12) 0.44883(10) 0.29992(10) 0.0181(3) Uani 1 1 d . . . . .
H11 H 0.9942 0.3970 0.2940 0.022 Uiso 1 1 calc R U . . .
C12 C 0.91375(13) 0.48235(10) 0.21678(10) 0.0180(3) Uani 1 1 d . . . . .
C13 C 0.95254(15) 0.56377(11) 0.18647(11) 0.0228(3) Uani 1 1 d . . . . .
H13 H 1.0017 0.6005 0.2182 0.027 Uiso 1 1 calc R U . . .
C14 C 0.9206(2) 0.59195(13) 0.11108(12) 0.0325(4) Uani 1 1 d . . . . .
H14 H 0.9489 0.6471 0.0914 0.039 Uiso 1 1 calc R U . . .
C15 C 0.8477(2) 0.53999(15) 0.06437(11) 0.0391(5) Uani 1 1 d . . . . .
H15 H 0.8229 0.5608 0.0138 0.047 Uiso 1 1 calc R U . . .
C16 C 0.8110(2) 0.45742(14) 0.09153(10) 0.0319(4) Uani 1 1 d . . . . .
H16 H 0.7625 0.4206 0.0594 0.038 Uiso 1 1 calc R U . . .
C17 C 0.84609(14) 0.42977(10) 0.16594(10) 0.0203(2) Uani 1 1 d . . . . .
C18 C 1.00127(15) 0.51537(11) 0.35395(11) 0.0249(3) Uani 1 1 d D . . . .
F1 F 0.94354(11) 0.59260(7) 0.36212(7) 0.0275(2) Uani 1 1 d D . . . .
F2 F 1.10919(9) 0.53497(9) 0.32675(9) 0.0378(3) Uani 1 1 d D . . . .
F3 F 1.01420(12) 0.48234(8) 0.42740(8) 0.0374(3) Uani 1 1 d D . . . .
O3 O 0.80684(10) 0.34617(8) 0.19330(7) 0.0198(2) Uani 1 1 d . . . . .
C19 C 0.86293(14) 0.27430(11) 0.16589(13) 0.0239(3) Uani 1 1 d D . . . .
F4 F 0.83107(12) 0.20578(7) 0.20970(8) 0.0346(3) Uani 1 1 d D . . . .
F5 F 0.98032(9) 0.28212(8) 0.16925(9) 0.0328(2) Uani 1 1 d D . . . .
F6 F 0.83723(14) 0.25597(9) 0.09025(8) 0.0375(3) Uani 1 1 d D . . . .
N3 N 0.48557(10) 0.46387(8) 0.34380(7) 0.01366(18) Uani 1 1 d . . . . .
C21 C 0.39957(12) 0.53075(9) 0.31937(8) 0.0136(2) Uani 1 1 d . . . . .
H21 H 0.3239 0.5151 0.3464 0.016 Uiso 1 1 calc R U . . .
C22 C 0.43010(12) 0.62447(9) 0.34562(8) 0.0136(2) Uani 1 1 d . . . . .
C23 C 0.45164(13) 0.69551(10) 0.29418(9) 0.0171(3) Uani 1 1 d . . . . .
H23 H 0.4497 0.6858 0.2384 0.021 Uiso 1 1 calc R U . . .
C24 C 0.47576(14) 0.77997(11) 0.32294(10) 0.0212(3) Uani 1 1 d . . . . .
H24 H 0.4891 0.8274 0.2869 0.025 Uiso 1 1 calc R U . . .
C25 C 0.48051(16) 0.79540(12) 0.40430(12) 0.0254(3) Uani 1 1 d . . . . .
H25 H 0.4981 0.8531 0.4238 0.030 Uiso 1 1 calc R U . . .
C26 C 0.45954(17) 0.72642(12) 0.45681(10) 0.0242(3) Uani 1 1 d . . . . .
H26 H 0.4633 0.7361 0.5125 0.029 Uiso 1 1 calc R U . . .
C27 C 0.43299(13) 0.64285(10) 0.42696(9) 0.0169(2) Uani 1 1 d . . . . .
C28 C 0.37741(14) 0.52157(10) 0.23061(9) 0.0170(3) Uani 1 1 d D U . . .
F7 F 0.29509(9) 0.57815(7) 0.20468(6) 0.02135(19) Uani 1 1 d D U . . .
F8 F 0.47422(9) 0.53453(8) 0.18596(5) 0.02398(19) Uani 1 1 d D U . . .
F9 F 0.33853(11) 0.43937(6) 0.21370(6) 0.02472(19) Uani 1 1 d D U . . .
O4 O 0.41391(12) 0.57126(9) 0.47908(7) 0.0232(2) Uani 1 1 d . U . . .
C29 C 0.31795(15) 0.57347(12) 0.52562(10) 0.0217(3) Uani 1 1 d D U . . .
F10 F 0.3185(10) 0.4994(6) 0.5635(7) 0.0373(15) Uani 0.53(2) 1 d D U P A 1
F11 F 0.2197(7) 0.5970(9) 0.4921(8) 0.059(2) Uani 0.53(2) 1 d D U P A 1
F12 F 0.3370(12) 0.6276(8) 0.5878(6) 0.061(2) Uani 0.53(2) 1 d D U P A 1
F10A F 0.2937(10) 0.4938(5) 0.5582(7) 0.0340(15) Uani 0.47(2) 1 d D U P A 2
F11A F 0.2234(7) 0.5804(5) 0.4787(4) 0.0287(11) Uani 0.47(2) 1 d D U P A 2
F12A F 0.3109(8) 0.6414(5) 0.5740(5) 0.0335(12) Uani 0.47(2) 1 d D U P A 2

loop_
_atom_site_aniso_label
_atom_site_aniso_U_11
_atom_site_aniso_U_22
_atom_site_aniso_U_33
_atom_site_aniso_U_23
_atom_site_aniso_U_13
_atom_site_aniso_U_12
Pd1 0.01278(4) 0.00865(4) 0.01163(4) 0.00256(3) -0.00082(3) -0.00027(3)
O1 0.0182(5) 0.0168(5) 0.0356(7) 0.0097(5) -0.0043(5) 0.0028(4)
O2 0.0174(5) 0.0181(5) 0.0273(5) 0.0034(4) 0.0052(4) -0.0026(4)
N2 0.0166(5) 0.0097(5) 0.0113(4) 0.0018(4) -0.0006(3) -0.0011(4)
C1 0.0174(6) 0.0124(5) 0.0188(6) 0.0044(4) -0.0036(5) -0.0012(5)
C2 0.0179(6) 0.0113(6) 0.0133(5) 0.0019(4) -0.0026(4) -0.0007(4)
C3 0.0254(7) 0.0113(6) 0.0177(6) 0.0046(5) -0.0021(5) 0.0004(5)
C4 0.0287(8) 0.0128(6) 0.0185(7) 0.0052(5) 0.0031(5) -0.0016(5)
C5 0.0247(7) 0.0131(6) 0.0179(6) 0.0027(5) 0.0055(5) -0.0022(5)
C6 0.0182(6) 0.0111(6) 0.0126(5) 0.0005(4) 0.0020(4) -0.0012(4)
C7 0.0175(6) 0.0121(6) 0.0150(6) 0.0012(4) 0.0017(4) -0.0012(4)
N4 0.0145(5) 0.0145(5) 0.0203(6) 0.0049(4) 0.0002(4) 0.0013(4)
C8 0.0160(6) 0.0153(6) 0.0254(7) 0.0055(5) -0.0010(5) 0.0013(5)
C9 0.0248(8) 0.0140(7) 0.0407(10) 0.0104(7) 0.0022(7) -0.0014(6)
N1 0.0138(4) 0.0115(4) 0.0209(5) 0.0054(4) -0.0016(5) -0.0005(4)
C11 0.0121(5) 0.0137(6) 0.0286(7) 0.0074(5) -0.0017(5) -0.0005(4)
C12 0.0163(6) 0.0133(6) 0.0244(7) 0.0045(5) 0.0047(5) -0.0001(4)
C13 0.0251(7) 0.0153(6) 0.0280(8) 0.0056(5) 0.0075(6) -0.0024(5)
C14 0.0507(12) 0.0210(8) 0.0257(8) 0.0082(7) 0.0113(8) -0.0050(8)
C15 0.0671(15) 0.0303(9) 0.0199(7) 0.0089(7) 0.0030(8) -0.0055(12)
C16 0.0511(11) 0.0264(8) 0.0183(7) 0.0016(7) 0.0028(6) -0.0072(8)
C17 0.0239(6) 0.0151(5) 0.0219(6) 0.0026(5) 0.0063(6) -0.0018(5)
C18 0.0196(7) 0.0180(7) 0.0370(9) 0.0105(6) -0.0123(6) -0.0049(5)
F1 0.0311(5) 0.0167(4) 0.0346(6) 0.0032(4) -0.0131(4) -0.0030(4)
F2 0.0173(4) 0.0295(5) 0.0667(9) 0.0176(7) -0.0124(5) -0.0089(4)
F3 0.0418(7) 0.0283(6) 0.0422(7) 0.0156(5) -0.0262(6) -0.0116(5)
O3 0.0217(5) 0.0139(5) 0.0237(5) 0.0002(4) 0.0073(4) -0.0020(4)
C19 0.0201(6) 0.0179(6) 0.0336(8) -0.0030(7) 0.0072(6) -0.0031(5)
F4 0.0331(6) 0.0146(4) 0.0561(7) 0.0039(5) 0.0120(6) -0.0027(5)
F5 0.0194(4) 0.0238(5) 0.0553(7) -0.0042(6) 0.0081(5) -0.0013(4)
F6 0.0411(7) 0.0354(6) 0.0361(6) -0.0179(5) 0.0061(6) -0.0049(6)
N3 0.0140(4) 0.0111(4) 0.0159(5) 0.0023(4) 0.0012(3) 0.0000(4)
C21 0.0137(5) 0.0124(5) 0.0147(5) 0.0004(4) -0.0006(4) 0.0007(4)
C22 0.0128(5) 0.0130(5) 0.0148(6) 0.0007(4) -0.0006(4) 0.0005(4)
C23 0.0177(6) 0.0150(6) 0.0187(6) 0.0027(5) 0.0005(5) -0.0007(5)
C24 0.0205(6) 0.0146(6) 0.0286(8) 0.0029(6) -0.0011(5) -0.0018(5)
C25 0.0276(8) 0.0169(7) 0.0317(8) -0.0054(6) -0.0047(6) -0.0025(6)
C26 0.0299(8) 0.0227(8) 0.0200(7) -0.0055(6) -0.0057(6) 0.0007(6)
C27 0.0187(6) 0.0170(6) 0.0149(6) 0.0006(5) -0.0014(5) 0.0026(5)
C28 0.0193(6) 0.0144(6) 0.0174(6) -0.0013(5) -0.0025(5) 0.0032(5)
F7 0.0252(4) 0.0187(4) 0.0202(4) -0.0012(4) -0.0080(3) 0.0067(4)
F8 0.0264(5) 0.0296(5) 0.0158(4) -0.0001(4) 0.0035(3) 0.0049(4)
F9 0.0317(5) 0.0158(4) 0.0267(5) -0.0066(3) -0.0104(4) 0.0024(4)
O4 0.0306(6) 0.0229(6) 0.0162(5) 0.0056(4) 0.0042(4) 0.0076(5)
C29 0.0246(8) 0.0214(7) 0.0191(6) -0.0012(5) 0.0016(5) -0.0016(6)
F10 0.036(3) 0.043(3) 0.033(2) 0.0189(18) 0.0117(18) 0.0020(17)
F11 0.0226(17) 0.081(5) 0.073(5) 0.050(3) 0.000(3) -0.001(3)
F12 0.069(5) 0.079(5) 0.034(3) -0.036(3) 0.027(3) -0.046(3)
F10A 0.054(4) 0.0202(17) 0.028(2) 0.0096(14) 0.020(3) 0.002(2)
F11A 0.0204(17) 0.040(2) 0.0257(17) -0.0034(17) -0.0023(11) -0.0080(13)
F12A 0.035(2) 0.035(2) 0.030(2) -0.0155(16) 0.0103(15) -0.0041(17)

loop_
_atom_type_symbol
_atom_type_description
_atom_type_scat_dispersion_real
_atom_type_scat_dispersion_imag
_atom_type_scat_source
C C 0.0033 0.0016 'International Tables Vol C Tables 4.2.6.8 and 6.1.1.4'
H H 0.0000 0.0000 'International Tables Vol C Tables 4.2.6.8 and 6.1.1.4'
N N 0.0061 0.0033 'International Tables Vol C Tables 4.2.6.8 and 6.1.1.4'
O O 0.0106 0.0060 'International Tables Vol C Tables 4.2.6.8 and 6.1.1.4'
F F 0.0171 0.0103 'International Tables Vol C Tables 4.2.6.8 and 6.1.1.4'
Pd Pd -0.9988 1.0072 'International Tables Vol C Tables 4.2.6.8 and 6.1.1.4'

loop_
_geom_angle_atom_site_label_1
_geom_angle_atom_site_label_2
_geom_angle_atom_site_label_3
_geom_angle
N2 Pd1 N4 176.58(5)
N2 Pd1 N1 80.19(5)
N4 Pd1 N1 98.30(5)
N2 Pd1 N3 80.50(5)
N4 Pd1 N3 101.02(5)
N1 Pd1 N3 160.68(5)
C6 N2 C2 123.01(12)
C6 N2 Pd1 118.32(10)
C2 N2 Pd1 118.55(10)
O1 C1 N1 127.25(14)
O1 C1 C2 120.21(13)
N1 C1 C2 112.51(13)
N2 C2 C3 120.00(14)
N2 C2 C1 113.80(12)
C3 C2 C1 126.20(13)
C2 C3 C4 118.32(14)
C2 C3 H3 120.8
C4 C3 H3 120.8
C5 C4 C3 120.27(13)
C5 C4 H4 119.9
C3 C4 H4 119.9
C6 C5 C4 118.65(14)
C6 C5 H5 120.7
C4 C5 H5 120.7
N2 C6 C5 119.74(14)
N2 C6 C7 114.10(12)
C5 C6 C7 126.14(13)
O2 C7 N3 127.91(14)
O2 C7 C6 119.52(13)
N3 C7 C6 112.57(12)
C8 N4 Pd1 173.37(13)
N4 C8 C9 178.92(19)
C8 C9 H9A 109.5
C8 C9 H9B 109.5
H9A C9 H9B 109.5
C8 C9 H9C 109.5
H9A C9 H9C 109.5
H9B C9 H9C 109.5
C1 N1 C11 113.79(12)
C1 N1 Pd1 114.70(10)
C11 N1 Pd1 129.67(9)
N1 C11 C12 112.33(12)
N1 C11 C18 108.79(14)
C12 C11 C18 114.94(13)
N1 C11 H11 106.8
C12 C11 H11 106.8
C18 C11 H11 106.8
C17 C12 C13 116.52(15)
C17 C12 C11 118.96(13)
C13 C12 C11 124.51(15)
C14 C13 C12 121.31(18)
C14 C13 H13 119.3
C12 C13 H13 119.3
C15 C14 C13 120.23(17)
C15 C14 H14 119.9
C13 C14 H14 119.9
C14 C15 C16 119.91(18)
C14 C15 H15 120.0
C16 C15 H15 120.0
C17 C16 C15 118.85(19)
C17 C16 H16 120.6
C15 C16 H16 120.6
C16 C17 C12 123.01(15)
C16 C17 O3 118.30(16)
C12 C17 O3 118.62(14)
F3 C18 F2 107.24(14)
F3 C18 F1 106.28(16)
F2 C18 F1 106.90(13)
F3 C18 C11 110.91(13)
F2 C18 C11 111.09(17)
F1 C18 C11 114.04(13)
C19 O3 C17 117.27(12)
F4 C19 F6 108.16(15)
F4 C19 O3 108.02(14)
F6 C19 O3 113.09(16)
F4 C19 F5 108.54(16)
F6 C19 F5 106.03(16)
O3 C19 F5 112.85(14)
C7 N3 C21 114.32(11)
C7 N3 Pd1 114.40(9)
C21 N3 Pd1 131.27(9)
N3 C21 C22 113.93(11)
N3 C21 C28 108.92(11)
C22 C21 C28 114.08(12)
N3 C21 H21 106.4
C22 C21 H21 106.4
C28 C21 H21 106.4
C27 C22 C23 116.83(13)
C27 C22 C21 118.33(12)
C23 C22 C21 124.79(13)
C24 C23 C22 121.30(14)
C24 C23 H23 119.3
C22 C23 H23 119.3
C23 C24 C25 120.29(15)
C23 C24 H24 119.9
C25 C24 H24 119.9
C26 C25 C24 119.80(16)
C26 C25 H25 120.1
C24 C25 H25 120.1
C25 C26 C27 119.09(15)
C25 C26 H26 120.5
C27 C26 H26 120.5
C26 C27 C22 122.65(15)
C26 C27 O4 120.15(14)
C22 C27 O4 117.12(14)
F7 C28 F9 106.72(12)
F7 C28 F8 107.23(13)
F9 C28 F8 106.47(13)
F7 C28 C21 112.21(12)
F9 C28 C21 110.23(12)
F8 C28 C21 113.58(12)
C29 O4 C27 118.04(13)
F10 C29 F11 117.2(8)
F12A C29 F11A 104.9(4)
F10 C29 O4 105.3(5)
F11 C29 O4 116.8(5)
F12A C29 O4 115.6(5)
F11A C29 O4 108.0(4)
F10 C29 F12 98.0(9)
F11 C29 F12 108.2(4)
O4 C29 F12 109.8(5)
F12A C29 F10A 115.4(7)
F11A C29 F10A 98.4(6)
O4 C29 F10A 112.4(5)

loop_
_geom_bond_atom_site_label_1
_geom_bond_atom_site_label_2
_geom_bond_distance
Pd1 N2 1.9299(12)
Pd1 N4 2.0079(13)
Pd1 N1 2.0406(12)
Pd1 N3 2.0442(11)
O1 C1 1.2346(19)
O2 C7 1.2362(19)
N2 C6 1.3340(18)
N2 C2 1.3382(19)
C1 N1 1.3578(17)
C1 C2 1.496(2)
C2 C3 1.389(2)
C3 C4 1.394(2)
C3 H3 0.9500
C4 C5 1.391(2)
C4 H4 0.9500
C5 C6 1.390(2)
C5 H5 0.9500
C6 C7 1.504(2)
C7 N3 1.3569(18)
N4 C8 1.142(2)
C8 C9 1.456(2)
C9 H9A 0.9800
C9 H9B 0.9800
C9 H9C 0.9800
N1 C11 1.4591(19)
C11 C12 1.517(2)
C11 C18 1.522(2)
C11 H11 1.0000
C12 C17 1.396(2)
C12 C13 1.399(2)
C13 C14 1.386(3)
C13 H13 0.9500
C14 C15 1.384(3)
C14 H14 0.9500
C15 C16 1.388(3)
C15 H15 0.9500
C16 C17 1.378(2)
C16 H16 0.9500
C17 O3 1.4123(18)
C18 F3 1.341(2)
C18 F2 1.341(2)
C18 F1 1.342(2)
O3 C19 1.337(2)
C19 F4 1.319(2)
C19 F6 1.335(2)
C19 F5 1.3392(19)
N3 C21 1.4615(18)
C21 C22 1.519(2)
C21 C28 1.521(2)
C21 H21 1.0000
C22 C27 1.397(2)
C22 C23 1.397(2)
C23 C24 1.388(2)
C23 H23 0.9500
C24 C25 1.390(3)
C24 H24 0.9500
C25 C26 1.384(3)
C25 H25 0.9500
C26 C27 1.388(2)
C26 H26 0.9500
C27 O4 1.406(2)
C28 F7 1.3377(17)
C28 F9 1.3442(18)
C28 F8 1.3457(18)
O4 C29 1.342(2)
C29 F10 1.284(9)
C29 F11 1.299(7)
C29 F12A 1.309(7)
C29 F11A 1.337(7)
C29 F12 1.344(7)
C29 F10A 1.348(9)

loop_
_geom_hbond_atom_site_label_D
_geom_hbond_atom_site_label_H
_geom_hbond_atom_site_label_A
_geom_hbond_distance_DH
_geom_hbond_distance_HA
_geom_hbond_distance_DA
_geom_hbond_angle_DHA
_geom_hbond_site_symmetry_A
C3 H3 F10A 0.95 2.60 3.266(9) 127.2 4_556
C9 H9A F9 0.98 2.58 3.321(2) 132.7 3_655
C9 H9B O2 0.98 2.44 3.299(2) 145.7 3_655
C21 H21 O2 1.00 2.23 2.7416(18) 110.2 .
C21 H21 F2 1.00 2.48 3.2997(17) 139.1 1_455
C26 H26 F6 0.95 2.62 3.231(2) 122.6 2_665
C26 H26 F12 0.95 2.52 3.001(11) 111.8 .
